data_1517420
loop_
_publ_author_name
'Zhao, Mei-Xin'
'Bi, Hong-Lei'
'Jiang, Rong-Hui'
'Xu, Xu-Wei'
'Shi, Min'

_publ_section_title
;
 Cinchona Alkaloid Squaramide/AgOAc Cooperatively Catalyzed Diastereo- and
 Enantioselective Mannich/Cyclization Cascade Reaction of Isocyanoacetates
 and Cyclic Trifluoromethyl Ketimines.
;
_journal_issue 17
_journal_name_full 'Organic letters'
_journal_page_first 4566
_journal_paper_doi 10.1021/ol502123z
_journal_volume 16
_journal_year 2014
_chemical_absolute_configuration ad
_chemical_formula_sum 'C27 H20 Br Cl F3 N3 O4'
_chemical_formula_weight 622.82
_chemical_name_systematic
; 
 ? 
;
_space_group_IT_number 19
_symmetry_cell_setting orthorhombic
_symmetry_space_group_name_Hall 'P 2ac 2ab'
_symmetry_space_group_name_H-M 'P 21 21 21'
_atom_sites_solution_hydrogens geom
_atom_sites_solution_primary direct
_atom_sites_solution_secondary difmap
_audit_creation_method SHELXL-97
_cell_angle_alpha 90.00
_cell_angle_beta 90.00
_cell_angle_gamma 90.00
_cell_formula_units_Z 8
_cell_length_a 8.7054(3)
_cell_length_b 15.5955(5)
_cell_length_c 38.4153(12)
_cell_measurement_temperature 173(2)
_cell_volume 5215.5(3)
_computing_structure_refinement 'SHELXL-97 (Sheldrick, 2008)'
_computing_structure_solution 'SHELXS-97 (Sheldrick, 2008)'
_diffrn_ambient_temperature 173(2)
_diffrn_measured_fraction_theta_full 0.999
_diffrn_measured_fraction_theta_max 0.999
_diffrn_radiation_monochromator graphite
_diffrn_radiation_source 'fine-focus sealed tube'
_diffrn_radiation_type MoK\a
_diffrn_radiation_wavelength 0.71073
_diffrn_reflns_av_R_equivalents 0.0801
_diffrn_reflns_av_sigmaI/netI 0.0598
_diffrn_reflns_limit_h_max 9
_diffrn_reflns_limit_h_min -10
_diffrn_reflns_limit_k_max 18
_diffrn_reflns_limit_k_min -18
_diffrn_reflns_limit_l_max 45
_diffrn_reflns_limit_l_min -45
_diffrn_reflns_number 61266
_diffrn_reflns_theta_full 25.01
_diffrn_reflns_theta_max 25.01
_diffrn_reflns_theta_min 1.41
_exptl_absorpt_coefficient_mu 1.740
_exptl_absorpt_correction_T_max 0.7927
_exptl_absorpt_correction_T_min 0.5285
_exptl_absorpt_correction_type multi-scan
_exptl_absorpt_process_details sadabs
_exptl_crystal_colour colorless
_exptl_crystal_density_diffrn 1.586
_exptl_crystal_density_method 'not measured'
_exptl_crystal_description block
_exptl_crystal_F_000 2512
_exptl_crystal_size_max 0.42
_exptl_crystal_size_mid 0.24
_exptl_crystal_size_min 0.14
_refine_diff_density_max 0.396
_refine_diff_density_min -0.419
_refine_diff_density_rms 0.052
_refine_ls_abs_structure_details 'Flack H D (1983), Acta Cryst. A39, 876-881'
_refine_ls_abs_structure_Flack 0.010(6)
_refine_ls_extinction_method none
_refine_ls_goodness_of_fit_ref 1.026
_refine_ls_hydrogen_treatment constr
_refine_ls_matrix_type full
_refine_ls_number_parameters 703
_refine_ls_number_reflns 9212
_refine_ls_number_restraints 0
_refine_ls_restrained_S_all 1.026
_refine_ls_R_factor_all 0.0587
_refine_ls_R_factor_gt 0.0391
_refine_ls_shift/su_max 0.001
_refine_ls_shift/su_mean 0.000
_refine_ls_structure_factor_coef Fsqd
_refine_ls_weighting_details 'calc w=1/[\s^2^(Fo^2^)+(0.0156P)^2^+2.2163P] where P=(Fo^2^+2Fc^2^)/3'
_refine_ls_weighting_scheme calc
_refine_ls_wR_factor_gt 0.0692
_refine_ls_wR_factor_ref 0.0759
_reflns_number_gt 7321
_reflns_number_total 9212
_reflns_threshold_expression >2sigma(I)
_cod_data_source_file ol502123z_si_002.cif
_cod_data_source_block z
_cod_depositor_comments
;
The following automatic conversions were performed:

'_symmetry_cell_setting' value 'Orthorhombic' changed to
'orthorhombic' according to
/home/saulius/struct/COD-crude-data--automatic-downloads/rss-feeds/ACS/lib/dictionaries/cif_core.dic
dictionary named 'cif_core.dic' version 2.4.2 from 2011-04-26.

Automatic conversion script
Id: cif_fix_values 2281 2013-09-26 08:29:07Z andrius 

 Adding full bibliography for 1517420.cif.
;
_cod_original_sg_symbol_H-M P2(1)2(1)2(1)
_cod_database_code 1517420

loop_
_symmetry_equiv_pos_as_xyz
'x, y, z'
'-x+1/2, -y, z+1/2'
'-x, y+1/2, -z+1/2'
'x+1/2, -y+1/2, -z'

loop_
_atom_site_label
_atom_site_type_symbol
_atom_site_fract_x
_atom_site_fract_y
_atom_site_fract_z
_atom_site_U_iso_or_equiv
_atom_site_adp_type
_atom_site_occupancy
_atom_site_symmetry_multiplicity
_atom_site_calc_flag
_atom_site_refinement_flags
Br2 Br 0.97600(5) 0.90752(3) 0.043508(11) 0.04965(13) Uani 1 1 d .
Cl2 Cl 1.65311(15) 0.84702(6) 0.11795(3) 0.0553(3) Uani 1 1 d .
F4 F 1.8027(2) 1.15724(14) 0.11803(6) 0.0442(6) Uani 1 1 d .
F5 F 1.6989(3) 1.22905(13) 0.15879(5) 0.0428(6) Uani 1 1 d .
F6 F 1.7136(3) 1.28272(13) 0.10721(5) 0.0426(6) Uani 1 1 d .
O5 O 1.7042(3) 1.12135(17) 0.05200(6) 0.0393(7) Uani 1 1 d .
O6 O 1.6019(3) 1.23861(15) 0.02795(6) 0.0331(6) Uani 1 1 d .
O7 O 0.7613(4) 0.9713(2) 0.23701(7) 0.0560(8) Uani 1 1 d .
O8 O 1.2681(3) 1.28864(15) 0.17488(6) 0.0391(7) Uani 1 1 d .
N4 N 1.3726(4) 1.15546(18) 0.18225(7) 0.0288(7) Uani 1 1 d .
N5 N 1.4178(3) 1.23411(17) 0.13210(7) 0.0273(7) Uani 1 1 d .
N6 N 1.3992(3) 1.26639(18) 0.07504(7) 0.0290(7) Uani 1 1 d .
C28 C 1.0455(5) 1.1173(2) 0.20274(9) 0.0387(10) Uani 1 1 d .
H28A H 1.0524 1.1571 0.1841 0.046 Uiso 1 1 calc R
C29 C 0.9113(5) 1.0729(2) 0.20764(10) 0.0420(10) Uani 1 1 d .
H29A H 0.8268 1.0823 0.1925 0.050 Uiso 1 1 calc R
C30 C 0.8984(5) 1.0139(2) 0.23481(10) 0.0402(10) Uani 1 1 d .
C31 C 1.0207(5) 1.0029(2) 0.25717(9) 0.0391(10) Uani 1 1 d .
H31A H 1.0125 0.9646 0.2763 0.047 Uiso 1 1 calc R
C32 C 1.1561(5) 1.0482(2) 0.25159(9) 0.0367(10) Uani 1 1 d .
H32A H 1.2406 1.0396 0.2668 0.044 Uiso 1 1 calc R
C33 C 1.1705(4) 1.1057(2) 0.22422(8) 0.0299(9) Uani 1 1 d .
C34 C 1.3204(5) 1.1525(2) 0.21878(8) 0.0330(9) Uani 1 1 d .
H34A H 1.3091 1.2119 0.2274 0.040 Uiso 1 1 calc R
H34B H 1.4008 1.1242 0.2330 0.040 Uiso 1 1 calc R
C35 C 1.3479(5) 1.2302(2) 0.16438(9) 0.0302(9) Uani 1 1 d .
C36 C 1.3686(4) 1.2888(2) 0.10574(9) 0.0299(9) Uani 1 1 d .
H36A H 1.3148 1.3404 0.1107 0.036 Uiso 1 1 calc R
C37 C 1.4744(4) 1.18115(19) 0.07702(8) 0.0225(8) Uani 1 1 d .
C38 C 1.5273(4) 1.1731(2) 0.11693(8) 0.0243(8) Uani 1 1 d .
C39 C 1.5141(4) 1.0873(2) 0.13445(8) 0.0224(8) Uani 1 1 d .
C40 C 1.4396(4) 1.0819(2) 0.16678(8) 0.0277(8) Uani 1 1 d .
C41 C 1.4339(5) 1.0031(2) 0.18339(9) 0.0353(10) Uani 1 1 d .
H41A H 1.3844 0.9985 0.2053 0.042 Uiso 1 1 calc R
C42 C 1.4988(5) 0.9313(2) 0.16856(9) 0.0401(10) Uani 1 1 d .
H42A H 1.4929 0.8777 0.1802 0.048 Uiso 1 1 calc R
C43 C 1.5722(5) 0.9372(2) 0.13686(9) 0.0337(10) Uani 1 1 d .
C44 C 1.5815(4) 1.0155(2) 0.11991(9) 0.0279(9) Uani 1 1 d .
H44A H 1.6341 1.0198 0.0983 0.033 Uiso 1 1 calc R
C45 C 1.1306(4) 0.9899(2) 0.05338(9) 0.0330(10) Uani 1 1 d .
C46 C 1.0915(5) 1.0632(2) 0.07127(10) 0.0385(10) Uani 1 1 d .
H46A H 0.9888 1.0717 0.0789 0.046 Uiso 1 1 calc R
C47 C 1.2014(5) 1.1243(2) 0.07802(9) 0.0355(9) Uani 1 1 d .
H47A H 1.1731 1.1753 0.0899 0.043 Uiso 1 1 calc R
C48 C 1.3534(4) 1.1128(2) 0.06785(8) 0.0248(8) Uani 1 1 d .
C49 C 1.3896(4) 1.0377(2) 0.04987(8) 0.0309(9) Uani 1 1 d .
H49A H 1.4922 1.0284 0.0424 0.037 Uiso 1 1 calc R
C50 C 1.2788(5) 0.9765(2) 0.04276(9) 0.0356(9) Uani 1 1 d .
H50A H 1.3054 0.9255 0.0306 0.043 Uiso 1 1 calc R
C51 C 1.6872(4) 1.2103(2) 0.12484(9) 0.0299(9) Uani 1 1 d .
C52 C 1.6090(4) 1.1765(2) 0.05123(8) 0.0252(8) Uani 1 1 d .
C53 C 1.7236(5) 1.2378(3) 0.00208(10) 0.0457(11) Uani 1 1 d .
H53A H 1.7098 1.2861 -0.0139 0.069 Uiso 1 1 calc R
H53B H 1.7198 1.1839 -0.0110 0.069 Uiso 1 1 calc R
H53C H 1.8234 1.2429 0.0137 0.069 Uiso 1 1 calc R
C54 C 0.7537(6) 0.9025(3) 0.26143(11) 0.0636(13) Uani 1 1 d .
H54A H 0.6507 0.8772 0.2610 0.095 Uiso 1 1 calc R
H54B H 0.7756 0.9243 0.2848 0.095 Uiso 1 1 calc R
H54C H 0.8297 0.8587 0.2552 0.095 Uiso 1 1 calc R
Br1 Br 0.05422(8) 0.89197(3) 0.165625(19) 0.0963(2) Uani 1 1 d .
Cl1 Cl -0.27174(12) 0.75410(6) 0.01150(3) 0.0452(3) Uani 1 1 d .
F3 F 0.0098(2) 0.36321(12) 0.06628(5) 0.0372(5) Uani 1 1 d .
F2 F -0.2247(2) 0.39906(13) 0.05759(5) 0.0382(5) Uani 1 1 d .
F1 F -0.0448(3) 0.45753(13) 0.02772(5) 0.0475(6) Uani 1 1 d .
O1 O 0.1847(3) 0.57859(17) 0.03808(7) 0.0446(7) Uani 1 1 d .
O2 O 0.3063(3) 0.46984(15) 0.06431(6) 0.0293(6) Uani 1 1 d .
O3 O -0.5696(3) 0.79392(16) 0.23910(6) 0.0424(7) Uani 1 1 d .
O4 O -0.2340(3) 0.42537(15) 0.16970(6) 0.0315(6) Uani 1 1 d .
N1 N -0.3492(3) 0.50902(17) 0.12842(7) 0.0250(7) Uani 1 1 d .
N2 N -0.1017(3) 0.45570(17) 0.12061(7) 0.0222(7) Uani 1 1 d .
N3 N 0.1564(3) 0.47275(18) 0.12176(7) 0.0270(7) Uani 1 1 d .
C1 C -0.3978(4) 0.6476(2) 0.17736(9) 0.0299(9) Uani 1 1 d .
H1A H -0.3039 0.6433 0.1649 0.036 Uiso 1 1 calc R
C2 C -0.4206(4) 0.7158(2) 0.19955(9) 0.0299(9) Uani 1 1 d .
H2A H -0.3425 0.7577 0.2024 0.036 Uiso 1 1 calc R
C3 C -0.5577(4) 0.7232(2) 0.21778(8) 0.0301(9) Uani 1 1 d .
C4 C -0.6689(5) 0.6625(3) 0.21353(10) 0.0389(10) Uani 1 1 d .
H4A H -0.7632 0.6670 0.2258 0.047 Uiso 1 1 calc R
C5 C -0.6438(4) 0.5944(3) 0.19129(10) 0.0379(9) Uani 1 1 d .
H5A H -0.7221 0.5525 0.1886 0.045 Uiso 1 1 calc R
C6 C -0.5094(4) 0.5852(2) 0.17290(8) 0.0270(8) Uani 1 1 d .
C7 C -0.4921(4) 0.5089(2) 0.14873(9) 0.0300(9) Uani 1 1 d .
H7A H -0.4964 0.4557 0.1627 0.036 Uiso 1 1 calc R
H7B H -0.5803 0.5081 0.1324 0.036 Uiso 1 1 calc R
C8 C -0.3289(4) 0.5663(2) 0.09985(8) 0.0245(8) Uani 1 1 d .
C9 C -0.4451(4) 0.6238(2) 0.09165(9) 0.0300(9) Uani 1 1 d .
H9A H -0.5370 0.6242 0.1050 0.036 Uiso 1 1 calc R
C10 C -0.4283(4) 0.6807(2) 0.06419(9) 0.0328(9) Uani 1 1 d .
H10A H -0.5089 0.7194 0.0585 0.039 Uiso 1 1 calc R
C11 C -0.2940(4) 0.6809(2) 0.04518(9) 0.0311(9) Uani 1 1 d .
C12 C -0.1772(4) 0.6241(2) 0.05310(8) 0.0270(8) Uani 1 1 d .
H12A H -0.0850 0.6244 0.0399 0.032 Uiso 1 1 calc R
C13 C -0.1949(4) 0.5665(2) 0.08048(8) 0.0236(8) Uani 1 1 d .
C14 C -0.0729(4) 0.5005(2) 0.08761(8) 0.0241(8) Uani 1 1 d .
C15 C -0.2312(4) 0.4609(2) 0.14152(9) 0.0244(8) Uani 1 1 d .
C16 C 0.0989(4) 0.5334(2) 0.09484(8) 0.0255(8) Uani 1 1 d .
C17 C 0.0415(5) 0.4356(2) 0.13520(8) 0.0279(8) Uani 1 1 d .
H17A H 0.0517 0.3964 0.1540 0.033 Uiso 1 1 calc R
C18 C 0.0948(4) 0.6240(2) 0.11146(9) 0.0291(9) Uani 1 1 d .
C19 C 0.0299(5) 0.6329(2) 0.14455(10) 0.0419(10) Uani 1 1 d .
H19A H -0.0069 0.5834 0.1563 0.050 Uiso 1 1 calc R
C20 C 0.0179(5) 0.7129(3) 0.16069(12) 0.0543(12) Uani 1 1 d .
H20A H -0.0282 0.7183 0.1830 0.065 Uiso 1 1 calc R
C21 C 0.0740(6) 0.7835(3) 0.14365(14) 0.0556(13) Uani 1 1 d .
C22 C 0.1416(6) 0.7764(3) 0.11222(13) 0.0551(13) Uani 1 1 d .
H22A H 0.1833 0.8258 0.1013 0.066 Uiso 1 1 calc R
C23 C 0.1507(5) 0.6971(2) 0.09577(11) 0.0405(10) Uani 1 1 d .
H23A H 0.1963 0.6933 0.0733 0.049 Uiso 1 1 calc R
C24 C 0.2000(4) 0.5316(2) 0.06255(9) 0.0298(9) Uani 1 1 d .
C25 C 0.4060(4) 0.4618(2) 0.03373(9) 0.0343(9) Uani 1 1 d .
H25A H 0.4787 0.4146 0.0373 0.051 Uiso 1 1 calc R
H25B H 0.4627 0.5154 0.0303 0.051 Uiso 1 1 calc R
H25C H 0.3431 0.4499 0.0131 0.051 Uiso 1 1 calc R
C26 C -0.0826(4) 0.4295(2) 0.05959(9) 0.0289(9) Uani 1 1 d .
C27 C -0.7094(5) 0.8049(3) 0.25798(11) 0.0586(13) Uani 1 1 d .
H27A H -0.7032 0.8571 0.2721 0.088 Uiso 1 1 calc R
H27B H -0.7259 0.7553 0.2732 0.088 Uiso 1 1 calc R
H27C H -0.7953 0.8098 0.2416 0.088 Uiso 1 1 calc R

loop_
_atom_site_aniso_label
_atom_site_aniso_U_11
_atom_site_aniso_U_22
_atom_site_aniso_U_33
_atom_site_aniso_U_23
_atom_site_aniso_U_13
_atom_site_aniso_U_12
Br2 0.0481(3) 0.0462(2) 0.0546(3) 0.0094(2) -0.0131(2) -0.0179(2)
Cl2 0.0838(9) 0.0247(5) 0.0576(7) 0.0015(5) 0.0163(6) 0.0155(6)
F4 0.0289(14) 0.0431(13) 0.0605(15) -0.0063(11) -0.0020(12) 0.0011(11)
F5 0.0537(15) 0.0425(13) 0.0323(12) -0.0022(10) -0.0103(11) -0.0105(12)
F6 0.0510(16) 0.0326(12) 0.0443(13) 0.0089(10) -0.0047(11) -0.0170(11)
O5 0.0335(16) 0.0397(16) 0.0448(16) 0.0076(13) 0.0114(13) 0.0107(14)
O6 0.0394(16) 0.0338(15) 0.0261(13) 0.0074(11) 0.0117(12) 0.0025(12)
O7 0.055(2) 0.059(2) 0.0540(18) 0.0109(16) 0.0004(16) -0.0218(18)
O8 0.060(2) 0.0240(14) 0.0335(14) -0.0016(11) 0.0149(14) 0.0087(14)
N4 0.044(2) 0.0246(16) 0.0180(14) 0.0026(13) 0.0030(14) 0.0014(15)
N5 0.041(2) 0.0199(15) 0.0212(15) 0.0004(12) 0.0056(14) 0.0031(14)
N6 0.0338(19) 0.0268(16) 0.0263(16) 0.0051(13) 0.0025(14) 0.0070(15)
C28 0.049(3) 0.038(2) 0.029(2) 0.0124(17) 0.0052(19) -0.004(2)
C29 0.046(3) 0.044(3) 0.036(2) 0.0072(19) -0.0038(19) 0.001(2)
C30 0.050(3) 0.032(2) 0.039(2) -0.0002(18) 0.004(2) -0.012(2)
C31 0.059(3) 0.035(2) 0.0232(19) 0.0046(16) 0.007(2) -0.006(2)
C32 0.050(3) 0.038(2) 0.0226(19) 0.0018(17) -0.0005(18) 0.000(2)
C33 0.041(2) 0.027(2) 0.0216(18) -0.0021(16) 0.0009(17) -0.0041(19)
C34 0.048(3) 0.030(2) 0.0212(18) 0.0010(16) 0.0037(18) -0.001(2)
C35 0.046(3) 0.022(2) 0.0234(19) -0.0026(16) 0.0010(18) 0.0013(19)
C36 0.034(3) 0.023(2) 0.033(2) 0.0020(17) 0.0063(18) 0.0041(18)
C37 0.024(2) 0.0208(17) 0.0231(18) 0.0025(14) 0.0048(16) 0.0043(17)
C38 0.028(2) 0.0210(17) 0.0239(18) 0.0009(14) 0.0024(17) 0.0020(17)
C39 0.025(2) 0.0199(17) 0.0227(16) 0.0024(14) -0.0029(15) -0.0027(17)
C40 0.033(2) 0.0244(18) 0.0259(18) -0.0005(15) -0.0016(16) 0.0003(18)
C41 0.042(3) 0.031(2) 0.032(2) 0.0094(17) 0.0092(19) 0.001(2)
C42 0.054(3) 0.028(2) 0.038(2) 0.0132(17) 0.008(2) 0.008(2)
C43 0.044(3) 0.0194(18) 0.038(2) 0.0005(16) -0.0047(19) 0.0060(18)
C44 0.034(2) 0.026(2) 0.0239(18) 0.0015(15) -0.0008(17) 0.0009(17)
C45 0.037(3) 0.036(2) 0.0262(19) 0.0108(17) -0.0068(18) -0.0118(19)
C46 0.023(2) 0.046(3) 0.047(2) 0.000(2) 0.0094(19) 0.000(2)
C47 0.033(2) 0.034(2) 0.040(2) -0.0032(17) 0.0065(19) 0.0015(19)
C48 0.027(2) 0.029(2) 0.0183(17) 0.0042(15) -0.0008(15) 0.0015(17)
C49 0.029(2) 0.038(2) 0.0260(19) -0.0038(17) 0.0006(17) 0.0016(18)
C50 0.043(3) 0.033(2) 0.031(2) -0.0073(18) -0.003(2) -0.0009(19)
C51 0.038(3) 0.023(2) 0.029(2) -0.0002(16) 0.0010(18) 0.0018(19)
C52 0.028(2) 0.026(2) 0.0207(18) 0.0006(15) 0.0023(16) -0.0027(18)
C53 0.057(3) 0.048(3) 0.032(2) 0.0082(19) 0.024(2) -0.001(2)
C54 0.078(3) 0.049(3) 0.064(3) 0.012(3) 0.004(3) -0.025(3)
Br1 0.1001(5) 0.0501(3) 0.1387(5) -0.0516(3) -0.0457(4) 0.0173(3)
Cl1 0.0530(7) 0.0344(6) 0.0482(6) 0.0185(5) -0.0159(5) -0.0069(5)
F3 0.0434(14) 0.0299(11) 0.0382(11) -0.0073(9) -0.0026(11) 0.0093(11)
F2 0.0372(14) 0.0337(12) 0.0436(12) -0.0085(10) -0.0068(10) -0.0052(11)
F1 0.0800(17) 0.0403(12) 0.0223(10) 0.0012(9) 0.0072(11) -0.0090(13)
O1 0.0475(18) 0.0458(17) 0.0404(15) 0.0200(14) 0.0145(13) 0.0159(14)
O2 0.0293(15) 0.0299(14) 0.0285(13) 0.0029(11) 0.0068(11) 0.0033(12)
O3 0.0496(19) 0.0411(16) 0.0366(15) -0.0077(12) 0.0059(14) 0.0066(14)
O4 0.0355(15) 0.0326(14) 0.0263(13) 0.0066(11) 0.0053(11) 0.0031(12)
N1 0.0211(17) 0.0272(16) 0.0265(15) -0.0014(13) 0.0001(13) -0.0010(14)
N2 0.0206(17) 0.0242(16) 0.0219(14) 0.0025(12) 0.0003(13) 0.0000(13)
N3 0.0248(18) 0.0288(17) 0.0273(16) 0.0020(13) 0.0018(14) 0.0042(15)
C1 0.022(2) 0.035(2) 0.033(2) 0.0045(17) 0.0040(17) 0.0027(18)
C2 0.035(2) 0.0261(19) 0.0286(19) 0.0018(16) -0.0002(18) -0.0035(18)
C3 0.034(2) 0.034(2) 0.0216(18) 0.0025(16) 0.0007(17) 0.011(2)
C4 0.023(2) 0.049(3) 0.044(2) -0.004(2) 0.0092(19) 0.004(2)
C5 0.026(2) 0.039(2) 0.049(2) -0.006(2) 0.0046(18) -0.003(2)
C6 0.020(2) 0.0308(19) 0.0302(18) 0.0037(16) 0.0037(15) 0.0029(18)
C7 0.022(2) 0.030(2) 0.039(2) 0.0016(16) 0.0036(17) -0.0048(17)
C8 0.027(2) 0.0216(18) 0.0248(18) -0.0030(15) -0.0061(16) -0.0014(17)
C9 0.028(2) 0.029(2) 0.0331(19) -0.0058(16) -0.0054(17) -0.0003(18)
C10 0.032(2) 0.0243(19) 0.042(2) -0.0023(17) -0.019(2) 0.0074(18)
C11 0.036(2) 0.026(2) 0.031(2) 0.0024(17) -0.008(2) -0.0059(18)
C12 0.027(2) 0.027(2) 0.0272(19) -0.0003(15) -0.0037(16) -0.0042(17)
C13 0.021(2) 0.0236(19) 0.0266(18) -0.0041(15) -0.0081(16) -0.0032(16)
C14 0.028(2) 0.0234(18) 0.0210(17) 0.0035(14) -0.0005(16) -0.0006(17)
C15 0.024(2) 0.0212(19) 0.028(2) -0.0055(16) -0.0023(17) -0.0051(17)
C16 0.028(2) 0.0236(19) 0.0246(18) 0.0016(15) 0.0009(16) 0.0000(17)
C17 0.030(2) 0.029(2) 0.0241(18) 0.0007(15) -0.0004(18) 0.0083(18)
C18 0.018(2) 0.026(2) 0.043(2) 0.0011(17) -0.0089(17) 0.0005(16)
C19 0.035(2) 0.042(2) 0.049(2) -0.0174(19) 0.000(2) -0.007(2)
C20 0.036(3) 0.057(3) 0.070(3) -0.038(3) -0.005(2) 0.001(2)
C21 0.044(3) 0.041(3) 0.081(4) -0.022(3) -0.024(3) 0.006(2)
C22 0.061(3) 0.025(2) 0.079(4) 0.007(2) -0.029(3) -0.004(2)
C23 0.042(3) 0.029(2) 0.051(3) 0.0026(19) -0.010(2) -0.003(2)
C24 0.028(2) 0.027(2) 0.034(2) 0.0019(17) 0.0015(18) -0.0003(18)
C25 0.035(2) 0.036(2) 0.031(2) -0.0030(17) 0.0106(17) 0.0039(19)
C26 0.031(2) 0.026(2) 0.0291(19) 0.0021(16) 0.0000(17) -0.0002(18)
C27 0.068(4) 0.060(3) 0.047(3) -0.018(2) 0.022(3) 0.014(3)

loop_
_atom_type_symbol
_atom_type_description
_atom_type_scat_dispersion_real
_atom_type_scat_dispersion_imag
_atom_type_scat_source
C C 0.0033 0.0016 'International Tables Vol C Tables 4.2.6.8 and 6.1.1.4'
H H 0.0000 0.0000 'International Tables Vol C Tables 4.2.6.8 and 6.1.1.4'
N N 0.0061 0.0033 'International Tables Vol C Tables 4.2.6.8 and 6.1.1.4'
O O 0.0106 0.0060 'International Tables Vol C Tables 4.2.6.8 and 6.1.1.4'
F F 0.0171 0.0103 'International Tables Vol C Tables 4.2.6.8 and 6.1.1.4'
Cl Cl 0.1484 0.1585 'International Tables Vol C Tables 4.2.6.8 and 6.1.1.4'
Br Br -0.2901 2.4595 'International Tables Vol C Tables 4.2.6.8 and 6.1.1.4'

loop_
_geom_angle_atom_site_label_1
_geom_angle_atom_site_label_2
_geom_angle_atom_site_label_3
_geom_angle
C52 O6 C53 115.0(3)
C30 O7 C54 116.5(3)
C35 N4 C40 122.9(3)
C35 N4 C34 117.1(3)
C40 N4 C34 120.0(3)
C35 N5 C36 123.0(3)
C35 N5 C38 127.8(3)
C36 N5 C38 108.0(3)
C36 N6 C37 107.1(3)
C29 C28 C33 121.6(3)
C29 C28 H28A 119.2
C33 C28 H28A 119.2
C28 C29 C30 120.3(4)
C28 C29 H29A 119.9
C30 C29 H29A 119.9
O7 C30 C31 125.1(3)
O7 C30 C29 115.9(4)
C31 C30 C29 119.1(4)
C30 C31 C32 119.7(3)
C30 C31 H31A 120.2
C32 C31 H31A 120.2
C33 C32 C31 121.4(4)
C33 C32 H32A 119.3
C31 C32 H32A 119.3
C28 C33 C32 117.9(4)
C28 C33 C34 122.5(3)
C32 C33 C34 119.7(3)
N4 C34 C33 114.4(3)
N4 C34 H34A 108.7
C33 C34 H34A 108.7
N4 C34 H34B 108.7
C33 C34 H34B 108.7
H34A C34 H34B 107.6
O8 C35 N4 124.2(3)
O8 C35 N5 121.1(3)
N4 C35 N5 114.7(3)
N6 C36 N5 116.5(3)
N6 C36 H36A 121.7
N5 C36 H36A 121.7
N6 C37 C52 110.2(3)
N6 C37 C48 107.8(3)
C52 C37 C48 110.0(3)
N6 C37 C38 104.2(2)
C52 C37 C38 113.2(3)
C48 C37 C38 111.1(2)
N5 C38 C39 110.5(3)
N5 C38 C51 105.3(3)
C39 C38 C51 108.4(3)
N5 C38 C37 98.2(2)
C39 C38 C37 118.4(3)
C51 C38 C37 114.7(3)
C44 C39 C40 120.4(3)
C44 C39 C38 120.5(3)
C40 C39 C38 119.0(3)
C41 C40 C39 118.5(3)
C41 C40 N4 120.7(3)
C39 C40 N4 120.8(3)
C42 C41 C40 121.0(3)
C42 C41 H41A 119.5
C40 C41 H41A 119.5
C41 C42 C43 120.1(3)
C41 C42 H42A 119.9
C43 C42 H42A 119.9
C42 C43 C44 120.0(3)
C42 C43 Cl2 120.4(3)
C44 C43 Cl2 119.6(3)
C39 C44 C43 120.0(3)
C39 C44 H44A 120.0
C43 C44 H44A 120.0
C50 C45 C46 120.5(3)
C50 C45 Br2 120.3(3)
C46 C45 Br2 119.1(3)
C47 C46 C45 119.8(4)
C47 C46 H46A 120.1
C45 C46 H46A 120.1
C46 C47 C48 121.4(3)
C46 C47 H47A 119.3
C48 C47 H47A 119.3
C47 C48 C49 117.5(3)
C47 C48 C37 119.8(3)
C49 C48 C37 122.7(3)
C50 C49 C48 121.3(3)
C50 C49 H49A 119.3
C48 C49 H49A 119.3
C45 C50 C49 119.5(3)
C45 C50 H50A 120.3
C49 C50 H50A 120.3
F4 C51 F6 107.2(3)
F4 C51 F5 105.7(3)
F6 C51 F5 107.1(3)
F4 C51 C38 114.3(3)
F6 C51 C38 112.0(3)
F5 C51 C38 110.1(3)
O5 C52 O6 125.3(3)
O5 C52 C37 123.1(3)
O6 C52 C37 111.5(3)
O6 C53 H53A 109.5
O6 C53 H53B 109.5
H53A C53 H53B 109.5
O6 C53 H53C 109.5
H53A C53 H53C 109.5
H53B C53 H53C 109.5
O7 C54 H54A 109.5
O7 C54 H54B 109.5
H54A C54 H54B 109.5
O7 C54 H54C 109.5
H54A C54 H54C 109.5
H54B C54 H54C 109.5
C24 O2 C25 115.5(3)
C3 O3 C27 117.5(3)
C15 N1 C8 122.3(3)
C15 N1 C7 116.1(3)
C8 N1 C7 120.9(3)
C15 N2 C17 120.3(3)
C15 N2 C14 127.6(3)
C17 N2 C14 107.4(3)
C17 N3 C16 108.0(3)
C2 C1 C6 121.2(3)
C2 C1 H1A 119.4
C6 C1 H1A 119.4
C1 C2 C3 120.0(3)
C1 C2 H2A 120.0
C3 C2 H2A 120.0
C4 C3 O3 125.0(3)
C4 C3 C2 119.4(3)
O3 C3 C2 115.5(3)
C3 C4 C5 119.7(4)
C3 C4 H4A 120.1
C5 C4 H4A 120.1
C6 C5 C4 122.3(4)
C6 C5 H5A 118.9
C4 C5 H5A 118.9
C5 C6 C1 117.4(3)
C5 C6 C7 118.8(3)
C1 C6 C7 123.9(3)
N1 C7 C6 114.1(3)
N1 C7 H7A 108.7
C6 C7 H7A 108.7
N1 C7 H7B 108.7
C6 C7 H7B 108.7
H7A C7 H7B 107.6
C13 C8 C9 119.4(3)
C13 C8 N1 121.3(3)
C9 C8 N1 119.3(3)
C10 C9 C8 120.7(4)
C10 C9 H9A 119.7
C8 C9 H9A 119.7
C11 C10 C9 119.6(3)
C11 C10 H10A 120.2
C9 C10 H10A 120.2
C10 C11 C12 120.4(3)
C10 C11 Cl1 119.4(3)
C12 C11 Cl1 120.2(3)
C11 C12 C13 119.9(3)
C11 C12 H12A 120.1
C13 C12 H12A 120.1
C8 C13 C12 120.1(3)
C8 C13 C14 119.7(3)
C12 C13 C14 120.1(3)
N2 C14 C13 111.2(3)
N2 C14 C26 104.5(2)
C13 C14 C26 109.0(3)
N2 C14 C16 99.3(2)
C13 C14 C16 118.1(3)
C26 C14 C16 113.6(3)
O4 C15 N1 124.2(3)
O4 C15 N2 120.4(3)
N1 C15 N2 115.4(3)
N3 C16 C24 111.1(3)
N3 C16 C18 107.5(3)
C24 C16 C18 111.4(3)
N3 C16 C14 103.4(3)
C24 C16 C14 113.1(3)
C18 C16 C14 109.9(3)
N3 C17 N2 115.9(3)
N3 C17 H17A 122.1
N2 C17 H17A 122.1
C23 C18 C19 117.2(3)
C23 C18 C16 124.5(3)
C19 C18 C16 118.3(3)
C20 C19 C18 121.5(4)
C20 C19 H19A 119.2
C18 C19 H19A 119.2
C21 C20 C19 118.6(4)
C21 C20 H20A 120.7
C19 C20 H20A 120.7
C22 C21 C20 121.2(4)
C22 C21 Br1 120.7(4)
C20 C21 Br1 118.1(4)
C21 C22 C23 120.3(4)
C21 C22 H22A 119.9
C23 C22 H22A 119.9
C18 C23 C22 121.1(4)
C18 C23 H23A 119.4
C22 C23 H23A 119.4
O1 C24 O2 123.8(3)
O1 C24 C16 124.3(3)
O2 C24 C16 111.9(3)
O2 C25 H25A 109.5
O2 C25 H25B 109.5
H25A C25 H25B 109.5
O2 C25 H25C 109.5
H25A C25 H25C 109.5
H25B C25 H25C 109.5
F2 C26 F3 107.2(3)
F2 C26 F1 107.0(3)
F3 C26 F1 106.3(3)
F2 C26 C14 110.3(3)
F3 C26 C14 112.8(3)
F1 C26 C14 112.8(3)
O3 C27 H27A 109.5
O3 C27 H27B 109.5
H27A C27 H27B 109.5
O3 C27 H27C 109.5
H27A C27 H27C 109.5
H27B C27 H27C 109.5

loop_
_geom_bond_atom_site_label_1
_geom_bond_atom_site_label_2
_geom_bond_distance
Br2 C45 1.898(4)
Cl2 C43 1.732(4)
F4 C51 1.328(4)
F5 C51 1.341(4)
F6 C51 1.337(4)
O5 C52 1.195(4)
O6 C52 1.319(4)
O6 C53 1.453(4)
O7 C30 1.369(5)
O7 C54 1.427(5)
O8 C35 1.215(4)
N4 C35 1.370(4)
N4 C40 1.417(4)
N4 C34 1.476(4)
N5 C35 1.383(4)
N5 C36 1.391(4)
N5 C38 1.468(4)
N6 C36 1.259(4)
N6 C37 1.484(4)
C28 C29 1.371(5)
C28 C33 1.378(5)
C28 H28A 0.9500
C29 C30 1.396(5)
C29 H29A 0.9500
C30 C31 1.379(5)
C31 C32 1.391(5)
C31 H31A 0.9500
C32 C33 1.388(5)
C32 H32A 0.9500
C33 C34 1.510(5)
C34 H34A 0.9900
C34 H34B 0.9900
C36 H36A 0.9500
C37 C52 1.536(5)
C37 C48 1.539(5)
C37 C38 1.606(4)
C38 C39 1.502(4)
C38 C51 1.538(5)
C39 C44 1.382(4)
C39 C40 1.404(4)
C40 C41 1.386(5)
C41 C42 1.377(5)
C41 H41A 0.9500
C42 C43 1.378(5)
C42 H42A 0.9500
C43 C44 1.386(5)
C44 H44A 0.9500
C45 C50 1.370(5)
C45 C46 1.377(5)
C46 C47 1.375(5)
C46 H46A 0.9500
C47 C48 1.391(5)
C47 H47A 0.9500
C48 C49 1.396(5)
C49 C50 1.384(5)
C49 H49A 0.9500
C50 H50A 0.9500
C53 H53A 0.9800
C53 H53B 0.9800
C53 H53C 0.9800
C54 H54A 0.9800
C54 H54B 0.9800
C54 H54C 0.9800
Br1 C21 1.899(4)
Cl1 C11 1.737(4)
F3 C26 1.334(4)
F2 C26 1.327(4)
F1 C26 1.341(4)
O1 C24 1.200(4)
O2 C24 1.337(4)
O2 C25 1.466(4)
O3 C3 1.378(4)
O3 C27 1.427(5)
O4 C15 1.216(4)
N1 C15 1.368(4)
N1 C8 1.426(4)
N1 C7 1.469(4)
N2 C15 1.386(4)
N2 C17 1.403(4)
N2 C14 1.469(4)
N3 C17 1.266(4)
N3 C16 1.488(4)
C1 C2 1.377(5)
C1 C6 1.386(5)
C1 H1A 0.9500
C2 C3 1.389(5)
C2 H2A 0.9500
C3 C4 1.364(5)
C4 C5 1.380(5)
C4 H4A 0.9500
C5 C6 1.374(5)
C5 H5A 0.9500
C6 C7 1.516(5)
C7 H7A 0.9900
C7 H7B 0.9900
C8 C13 1.384(5)
C8 C9 1.388(5)
C9 C10 1.386(5)
C9 H9A 0.9500
C10 C11 1.378(5)
C10 H10A 0.9500
C11 C12 1.382(5)
C12 C13 1.391(4)
C12 H12A 0.9500
C13 C14 1.504(5)
C14 C26 1.547(5)
C14 C16 1.605(5)
C16 C24 1.522(5)
C16 C18 1.551(5)
C17 H17A 0.9500
C18 C23 1.379(5)
C18 C19 1.398(5)
C19 C20 1.397(5)
C19 H19A 0.9500
C20 C21 1.371(6)
C20 H20A 0.9500
C21 C22 1.348(6)
C22 C23 1.391(6)
C22 H22A 0.9500
C23 H23A 0.9500
C25 H25A 0.9800
C25 H25B 0.9800
C25 H25C 0.9800
C27 H27A 0.9800
C27 H27B 0.9800
C27 H27C 0.9800

loop_
_geom_torsion_atom_site_label_1
_geom_torsion_atom_site_label_2
_geom_torsion_atom_site_label_3
_geom_torsion_atom_site_label_4
_geom_torsion
C33 C28 C29 C30 -0.2(6)
C54 O7 C30 C31 -8.9(6)
C54 O7 C30 C29 171.4(4)
C28 C29 C30 O7 -178.5(4)
C28 C29 C30 C31 1.8(6)
O7 C30 C31 C32 178.1(3)
C29 C30 C31 C32 -2.3(6)
C30 C31 C32 C33 1.1(6)
C29 C28 C33 C32 -1.0(5)
C29 C28 C33 C34 178.5(3)
C31 C32 C33 C28 0.6(5)
C31 C32 C33 C34 -179.0(3)
C35 N4 C34 C33 101.1(4)
C40 N4 C34 C33 -76.5(4)
C28 C33 C34 N4 -44.1(5)
C32 C33 C34 N4 135.5(3)
C40 N4 C35 O8 166.8(3)
C34 N4 C35 O8 -10.7(6)
C40 N4 C35 N5 -11.2(5)
C34 N4 C35 N5 171.3(3)
C36 N5 C35 O8 -19.9(6)
C38 N5 C35 O8 174.3(3)
C36 N5 C35 N4 158.1(3)
C38 N5 C35 N4 -7.6(5)
C37 N6 C36 N5 3.4(4)
C35 N5 C36 N6 -154.6(3)
C38 N5 C36 N6 13.6(4)
C36 N6 C37 C52 -139.0(3)
C36 N6 C37 C48 100.9(3)
C36 N6 C37 C38 -17.3(4)
C35 N5 C38 C39 21.2(5)
C36 N5 C38 C39 -146.2(3)
C35 N5 C38 C51 -95.7(4)
C36 N5 C38 C51 96.8(3)
C35 N5 C38 C37 145.8(3)
C36 N5 C38 C37 -21.7(3)
N6 C37 C38 N5 23.1(3)
C52 C37 C38 N5 142.9(3)
C48 C37 C38 N5 -92.8(3)
N6 C37 C38 C39 141.9(3)
C52 C37 C38 C39 -98.4(3)
C48 C37 C38 C39 25.9(4)
N6 C37 C38 C51 -88.0(3)
C52 C37 C38 C51 31.8(4)
C48 C37 C38 C51 156.1(3)
N5 C38 C39 C44 166.2(3)
C51 C38 C39 C44 -78.8(4)
C37 C38 C39 C44 54.2(4)
N5 C38 C39 C40 -17.2(4)
C51 C38 C39 C40 97.8(4)
C37 C38 C39 C40 -129.2(3)
C44 C39 C40 C41 -0.7(5)
C38 C39 C40 C41 -177.3(3)
C44 C39 C40 N4 178.8(3)
C38 C39 C40 N4 2.2(5)
C35 N4 C40 C41 -166.7(4)
C34 N4 C40 C41 10.8(5)
C35 N4 C40 C39 13.8(5)
C34 N4 C40 C39 -168.7(3)
C39 C40 C41 C42 -0.4(6)
N4 C40 C41 C42 -179.9(4)
C40 C41 C42 C43 0.6(6)
C41 C42 C43 C44 0.3(6)
C41 C42 C43 Cl2 -179.6(3)
C40 C39 C44 C43 1.6(5)
C38 C39 C44 C43 178.2(3)
C42 C43 C44 C39 -1.4(6)
Cl2 C43 C44 C39 178.5(3)
C50 C45 C46 C47 1.1(6)
Br2 C45 C46 C47 -178.7(3)
C45 C46 C47 C48 -1.5(6)
C46 C47 C48 C49 1.3(5)
C46 C47 C48 C37 -177.8(3)
N6 C37 C48 C47 -35.4(4)
C52 C37 C48 C47 -155.6(3)
C38 C37 C48 C47 78.2(4)
N6 C37 C48 C49 145.5(3)
C52 C37 C48 C49 25.3(4)
C38 C37 C48 C49 -100.8(3)
C47 C48 C49 C50 -0.7(5)
C37 C48 C49 C50 178.4(3)
C46 C45 C50 C49 -0.5(5)
Br2 C45 C50 C49 179.3(3)
C48 C49 C50 C45 0.3(5)
N5 C38 C51 F4 169.8(3)
C39 C38 C51 F4 51.5(4)
C37 C38 C51 F4 -83.4(3)
N5 C38 C51 F6 -68.0(3)
C39 C38 C51 F6 173.6(3)
C37 C38 C51 F6 38.7(4)
N5 C38 C51 F5 51.1(3)
C39 C38 C51 F5 -67.3(3)
C37 C38 C51 F5 157.8(3)
C53 O6 C52 O5 -1.0(5)
C53 O6 C52 C37 -178.8(3)
N6 C37 C52 O5 166.3(3)
C48 C37 C52 O5 -74.9(4)
C38 C37 C52 O5 50.1(4)
N6 C37 C52 O6 -15.9(4)
C48 C37 C52 O6 102.9(3)
C38 C37 C52 O6 -132.1(3)
C6 C1 C2 C3 -0.4(5)
C27 O3 C3 C4 -0.5(5)
C27 O3 C3 C2 179.1(3)
C1 C2 C3 C4 0.1(5)
C1 C2 C3 O3 -179.6(3)
O3 C3 C4 C5 179.8(3)
C2 C3 C4 C5 0.2(5)
C3 C4 C5 C6 -0.1(6)
C4 C5 C6 C1 -0.2(5)
C4 C5 C6 C7 -179.3(3)
C2 C1 C6 C5 0.5(5)
C2 C1 C6 C7 179.5(3)
C15 N1 C7 C6 96.9(3)
C8 N1 C7 C6 -73.8(4)
C5 C6 C7 N1 175.5(3)
C1 C6 C7 N1 -3.5(5)
C15 N1 C8 C13 10.1(5)
C7 N1 C8 C13 -179.7(3)
C15 N1 C8 C9 -169.0(3)
C7 N1 C8 C9 1.2(4)
C13 C8 C9 C10 0.4(5)
N1 C8 C9 C10 179.6(3)
C8 C9 C10 C11 -0.9(5)
C9 C10 C11 C12 0.8(5)
C9 C10 C11 Cl1 -178.4(3)
C10 C11 C12 C13 -0.2(5)
Cl1 C11 C12 C13 179.0(2)
C9 C8 C13 C12 0.1(5)
N1 C8 C13 C12 -179.0(3)
C9 C8 C13 C14 -175.9(3)
N1 C8 C13 C14 5.0(5)
C11 C12 C13 C8 -0.3(5)
C11 C12 C13 C14 175.7(3)
C15 N2 C14 C13 8.5(4)
C17 N2 C14 C13 -146.9(3)
C15 N2 C14 C26 -108.9(4)
C17 N2 C14 C26 95.7(3)
C15 N2 C14 C16 133.7(3)
C17 N2 C14 C16 -21.7(3)
C8 C13 C14 N2 -13.0(4)
C12 C13 C14 N2 171.0(3)
C8 C13 C14 C26 101.6(3)
C12 C13 C14 C26 -74.4(4)
C8 C13 C14 C16 -126.9(3)
C12 C13 C14 C16 57.1(4)
C8 N1 C15 O4 164.1(3)
C7 N1 C15 O4 -6.6(5)
C8 N1 C15 N2 -14.6(4)
C7 N1 C15 N2 174.7(3)
C17 N2 C15 O4 -21.2(5)
C14 N2 C15 O4 -173.9(3)
C17 N2 C15 N1 157.5(3)
C14 N2 C15 N1 4.9(5)
C17 N3 C16 C24 -139.0(3)
C17 N3 C16 C18 98.8(3)
C17 N3 C16 C14 -17.4(3)
N2 C14 C16 N3 23.3(3)
C13 C14 C16 N3 143.5(3)
C26 C14 C16 N3 -87.1(3)
N2 C14 C16 C24 143.5(3)
C13 C14 C16 C24 -96.2(3)
C26 C14 C16 C24 33.2(4)
N2 C14 C16 C18 -91.2(3)
C13 C14 C16 C18 29.0(4)
C26 C14 C16 C18 158.5(3)
C16 N3 C17 N2 3.7(4)
C15 N2 C17 N3 -144.4(3)
C14 N2 C17 N3 13.3(4)
N3 C16 C18 C23 133.4(4)
C24 C16 C18 C23 11.5(5)
C14 C16 C18 C23 -114.7(4)
N3 C16 C18 C19 -46.8(4)
C24 C16 C18 C19 -168.7(3)
C14 C16 C18 C19 65.1(4)
C23 C18 C19 C20 1.8(6)
C16 C18 C19 C20 -178.0(4)
C18 C19 C20 C21 -1.2(6)
C19 C20 C21 C22 -1.0(7)
C19 C20 C21 Br1 179.1(3)
C20 C21 C22 C23 2.4(7)
Br1 C21 C22 C23 -177.7(3)
C19 C18 C23 C22 -0.4(6)
C16 C18 C23 C22 179.4(4)
C21 C22 C23 C18 -1.7(7)
C25 O2 C24 O1 -0.4(5)
C25 O2 C24 C16 178.2(3)
N3 C16 C24 O1 -174.7(3)
C18 C16 C24 O1 -54.9(5)
C14 C16 C24 O1 69.6(5)
N3 C16 C24 O2 6.8(4)
C18 C16 C24 O2 126.6(3)
C14 C16 C24 O2 -109.0(3)
N2 C14 C26 F2 66.2(3)
C13 C14 C26 F2 -52.7(3)
C16 C14 C26 F2 173.4(3)
N2 C14 C26 F3 -53.7(4)
C13 C14 C26 F3 -172.6(3)
C16 C14 C26 F3 53.4(4)
N2 C14 C26 F1 -174.2(3)
C13 C14 C26 F1 66.9(4)
C16 C14 C26 F1 -67.1(4)
